data_4321653
loop_
_publ_author_name
'Ant\'onio Paulo'
'\^Angela Domingos'
'Raquel Garcia'
'Isabel Santos'

_publ_section_title
;
 Cationic Re(V) Oxo Complexes with Poly(pyrazolyl)borates: Synthesis,
 Characterization, and Stability
;
_journal_name_full 'Inorganic Chemistry'
_journal_page_first 5669
_journal_page_last 5674
_journal_paper_doi 10.1021/ic000481n
_journal_volume 39
_journal_year 2000
_chemical_formula_structural '[ReO(OSiMe3)(Bpz4)(dmpe)]Cl'
_chemical_formula_sum 'C22 H39 B Cl3 N8 O2 P2 Re Si'
_chemical_formula_weight 841.00
_chemical_name_systematic
; 
 ? 
;
_space_group_IT_number 33
_symmetry_cell_setting orthorhombic
_symmetry_space_group_name_Hall 'P 2c -2n'
_symmetry_space_group_name_H-M 'P n a 21'
_atom_sites_solution_hydrogens geom
_atom_sites_solution_primary direct
_atom_sites_solution_secondary difmap
_audit_creation_method SHELXL
_cell_angle_alpha 90.00
_cell_angle_beta 90.00
_cell_angle_gamma 90.00
_cell_formula_units_Z 4
_cell_length_a 11.311(2)
_cell_length_b 19.135(2)
_cell_length_c 15.443(2)
_cell_measurement_reflns_used 25
_cell_measurement_temperature 293(2)
_cell_measurement_theta_max 14.9
_cell_measurement_theta_min 7.9
_cell_volume 3342.4(8)
_computing_cell_refinement 'CAD4 software(Enraf-Nonius, 1989)'
_computing_data_collection 'CAD4 software(Enraf-Nonius,1989)'
_computing_data_reduction process-MOLEN(Fair,1990)
_computing_molecular_graphics ORTEP(Johnson,1976)
_computing_structure_refinement 'SHELXL-93 (Sheldrick, 1993)'
_computing_structure_solution 'SHELXS-86 (Sheldrick, 1990)'
_diffrn_ambient_temperature 293(2)
_diffrn_measurement_device CAD4-Enraf-Nonius
_diffrn_measurement_method \w/2\qscans
_diffrn_radiation_monochromator graphite
_diffrn_radiation_source 'fine-focus sealed tube'
_diffrn_radiation_type MoK\a
_diffrn_radiation_wavelength 0.71069
_diffrn_reflns_av_R_equivalents 0.0000
_diffrn_reflns_av_sigmaI/netI 0.0390
_diffrn_reflns_limit_h_max 0
_diffrn_reflns_limit_h_min -13
_diffrn_reflns_limit_k_max 0
_diffrn_reflns_limit_k_min -22
_diffrn_reflns_limit_l_max 18
_diffrn_reflns_limit_l_min 0
_diffrn_reflns_number 3063
_diffrn_reflns_theta_max 24.99
_diffrn_reflns_theta_min 1.69
_diffrn_standards_decay_% 0.1
_diffrn_standards_interval_time 60
_diffrn_standards_number 3
_exptl_absorpt_coefficient_mu 4.041
_exptl_absorpt_correction_T_max 0.993
_exptl_absorpt_correction_T_min 0.415
_exptl_absorpt_correction_type 'empirical via \y-scan North et al (1968)'
_exptl_crystal_colour yellow
_exptl_crystal_density_diffrn 1.671
_exptl_crystal_description plates
_exptl_crystal_F_000 1672
_exptl_crystal_size_max 0.54
_exptl_crystal_size_mid 0.27
_exptl_crystal_size_min 0.09
_refine_diff_density_max 1.197
_refine_diff_density_min -1.511
_refine_diff_density_rms 0.170
_refine_ls_abs_structure_details 'Flack H D (1983), Acta Cryst. A39, 876-881'
_refine_ls_abs_structure_Flack 0.20(2)
_refine_ls_extinction_method none
_refine_ls_goodness_of_fit_all 1.103
_refine_ls_goodness_of_fit_obs 1.047
_refine_ls_hydrogen_treatment riding
_refine_ls_matrix_type full
_refine_ls_number_parameters 361
_refine_ls_number_reflns 3055
_refine_ls_number_restraints 1
_refine_ls_restrained_S_all 1.137
_refine_ls_restrained_S_obs 1.046
_refine_ls_R_factor_all 0.0645
_refine_ls_R_factor_obs 0.0460
_refine_ls_shift/esd_max -0.001
_refine_ls_shift/esd_mean 0.000
_refine_ls_structure_factor_coef Fsqd
_refine_ls_weighting_details 'w=1/[\s^2^(Fo^2^)+(0.0569P)^2^+24.2666P] where P=(Fo^2^+2Fc^2^)/3'
_refine_ls_weighting_scheme calc
_refine_ls_wR_factor_all 0.1242
_refine_ls_wR_factor_obs 0.1022
_reflns_number_observed 2496
_reflns_number_total 3063
_reflns_observed_criterion >2sigma(I)
_cod_data_source_file ic000481n_1.cif
_cod_data_source_block C22H39BCl3N8O2P2ReSi
_cod_depositor_comments
;
The following automatic conversions were performed:

'_refine_ls_weighting_scheme' value 'calc
w=1/[\s^2^(Fo^2^)+(0.0569P)^2^+24.2666P] where P=(Fo^2^+2Fc^2^)/3'
was changed to 'calc'. New tag '_refine_ls_weighting_details' was
created. The value of the new tag was set to
'w=1/[\s^2^(Fo^2^)+(0.0569P)^2^+24.2666P] where P=(Fo^2^+2Fc^2^)/3'.

Automatic conversion script
Id: cif_fix_values 3143 2015-03-26 13:38:13Z robertas 
;
_cod_original_sg_symbol_H-M 'P b a 21'
_cod_database_code 4321653

loop_
_symmetry_equiv_pos_as_xyz
'x, y, z'
'-x, -y, z+1/2'
'x+1/2, -y+1/2, z'
'-x+1/2, y+1/2, z+1/2'

loop_
_atom_site_aniso_label
_atom_site_aniso_U_11
_atom_site_aniso_U_22
_atom_site_aniso_U_33
_atom_site_aniso_U_23
_atom_site_aniso_U_13
_atom_site_aniso_U_12
Re1 0.0213(2) 0.0223(3) 0.0317(3) 0.0007(5) -0.0009(5) -0.0011(2)
P1 0.032(2) 0.026(2) 0.041(3) 0.006(2) -0.001(2) 0.001(2)
P2 0.022(2) 0.034(2) 0.050(4) -0.001(2) 0.000(2) -0.0077(14)
Si1 0.039(3) 0.043(3) 0.041(3) -0.009(2) 0.001(2) 0.003(2)
O1 0.040(7) 0.017(7) 0.057(9) 0.000(6) -0.006(7) -0.013(5)
O2 0.021(6) 0.039(8) 0.051(9) -0.004(7) 0.011(6) 0.004(5)
N1 0.024(7) 0.014(7) 0.055(11) 0.002(7) 0.006(7) 0.005(6)
N2 0.027(5) 0.038(6) 0.047(14) -0.008(9) -0.011(8) -0.001(5)
N3 0.046(9) 0.047(9) 0.048(9) -0.005(8) 0.011(8) -0.008(8)
N4 0.034(9) 0.067(13) 0.042(10) -0.009(9) -0.005(8) -0.002(9)
N11 0.028(7) 0.035(7) 0.037(8) 0.000(7) 0.006(7) 0.012(6)
N21 0.030(7) 0.044(8) 0.047(8) 0.000(7) 0.003(7) -0.004(7)
N31 0.026(7) 0.031(8) 0.039(8) 0.003(7) 0.003(7) -0.003(6)
N41 0.028(6) 0.019(5) 0.038(12) 0.010(7) 0.011(8) 0.009(5)
C1 0.035(10) 0.042(10) 0.051(12) 0.013(9) -0.005(9) 0.003(8)
C2 0.070(13) 0.038(11) 0.048(11) -0.017(10) -0.015(11) 0.006(10)
C3 0.050(11) 0.045(11) 0.055(13) 0.027(10) 0.003(10) -0.007(9)
C4 0.027(9) 0.043(10) 0.045(10) 0.008(9) 0.006(8) -0.007(7)
C5 0.047(12) 0.073(15) 0.066(15) -0.030(13) 0.008(11) -0.015(11)
C6 0.036(9) 0.061(11) 0.106(23) 0.024(20) 0.002(20) 0.009(9)
C7 0.105(19) 0.035(11) 0.070(15) -0.013(11) -0.017(15) 0.017(12)
C8 0.074(15) 0.070(15) 0.032(10) -0.007(11) 0.007(10) -0.009(13)
C9 0.027(11) 0.174(31) 0.078(18) -0.028(20) 0.005(12) 0.023(15)
C11 0.039(10) 0.037(10) 0.056(12) 0.003(9) 0.010(9) 0.000(8)
C12 0.079(15) 0.052(13) 0.030(10) 0.002(9) -0.015(10) -0.001(12)
C13 0.038(9) 0.035(9) 0.050(11) -0.015(9) -0.008(8) 0.009(8)
C21 0.023(7) 0.040(10) 0.060(12) -0.009(8) 0.007(8) -0.012(7)
C22 0.022(7) 0.056(10) 0.083(15) 0.006(20) 0.011(17) 0.004(7)
C23 0.020(7) 0.038(8) 0.073(12) 0.029(17) 0.000(16) 0.008(6)
C31 0.045(11) 0.035(10) 0.061(13) 0.003(10) 0.004(10) 0.004(8)
C32 0.069(14) 0.025(9) 0.056(12) 0.002(9) 0.003(11) -0.011(9)
C33 0.034(9) 0.052(11) 0.062(12) 0.010(11) 0.001(10) -0.025(9)
C41 0.026(7) 0.028(7) 0.055(15) -0.002(10) -0.004(10) -0.004(6)
C42 0.052(12) 0.041(10) 0.047(11) -0.001(9) 0.023(10) 0.010(9)
C43 0.061(13) 0.033(9) 0.045(11) -0.014(9) 0.019(10) 0.009(9)
B1 0.042(11) 0.018(8) 0.029(9) 0.010(8) 0.010(9) -0.003(8)
Cl1 0.044(3) 0.050(3) 0.083(4) -0.004(3) 0.007(3) -0.006(2)
Cl1S 0.117(6) 0.080(5) 0.099(5) 0.003(4) -0.039(5) -0.014(4)
Cl2S 0.069(4) 0.118(6) 0.121(6) 0.016(5) -0.025(5) -0.010(4)
C1S 0.055(14) 0.077(19) 0.155(31) 0.024(20) -0.038(19) -0.014(14)

loop_
_atom_site_label
_atom_site_type_symbol
_atom_site_fract_x
_atom_site_fract_y
_atom_site_fract_z
_atom_site_U_iso_or_equiv
_atom_site_thermal_displace_type
_atom_site_occupancy
_atom_site_calc_flag
_atom_site_refinement_flags
_atom_site_disorder_group
Re1 Re 0.16933(4) 0.02254(2) 0.24967(6) 0.0251(2) Uani 1 d . .
P1 P 0.1131(5) 0.1052(3) 0.1423(4) 0.0329(12) Uani 1 d . .
P2 P 0.3580(3) 0.0820(2) 0.2388(5) 0.0351(15) Uani 1 d . .
Si1 Si 0.0647(5) 0.1364(3) 0.4191(4) 0.0410(12) Uani 1 d . .
O1 O 0.2221(13) -0.0281(6) 0.1750(10) 0.038(4) Uani 1 d . .
O2 O 0.1194(12) 0.0897(7) 0.3390(10) 0.037(4) Uani 1 d . .
N1 N 0.2175(13) -0.0447(8) 0.3601(12) 0.031(4) Uani 1 d . .
N2 N -0.0002(11) -0.0296(7) 0.2634(18) 0.038(5) Uani 1 d . .
N3 N -0.0247(14) -0.2095(8) 0.4353(10) 0.047(4) Uani 1 d . .
N4 N 0.1094(14) -0.1951(10) 0.1675(10) 0.047(4) Uani 1 d . .
N11 N 0.1695(12) -0.1051(7) 0.3816(9) 0.033(3) Uani 1 d . .
N21 N -0.0111(12) -0.0994(8) 0.2920(10) 0.040(3) Uani 1 d . .
N31 N 0.0448(12) -0.2126(7) 0.3624(10) 0.032(3) Uani 1 d . .
N41 N 0.1629(10) -0.1697(6) 0.2395(13) 0.028(4) Uani 1 d . .
C1 C 0.0025(15) 0.1700(9) 0.1670(13) 0.042(5) Uani 1 d . .
H1A H 0.0241(15) 0.1943(9) 0.2190(13) 0.063 Uiso 1 calc R .
H1B H -0.0726(15) 0.1476(9) 0.1751(13) 0.063 Uiso 1 calc R .
H1C H -0.0030(15) 0.2027(9) 0.1200(13) 0.063 Uiso 1 calc R .
C2 C 0.0676(19) 0.0622(10) 0.0454(13) 0.052(5) Uani 1 d . .
H2A H 0.1244(19) 0.0269(10) 0.0304(13) 0.078 Uiso 1 calc R .
H2B H 0.0621(19) 0.0957(10) -0.0007(13) 0.078 Uiso 1 calc R .
H2C H -0.0082(19) 0.0408(10) 0.0544(13) 0.078 Uiso 1 calc R .
C3 C 0.2423(17) 0.1580(10) 0.1141(14) 0.050(5) Uani 1 d . .
H3A H 0.2392(17) 0.1700(10) 0.0531(14) 0.060 Uiso 1 calc R .
H3B H 0.2410(17) 0.2012(10) 0.1471(14) 0.060 Uiso 1 calc R .
C4 C 0.3577(14) 0.1183(10) 0.1332(12) 0.039(4) Uani 1 d . .
H4A H 0.4242(14) 0.1500(10) 0.1273(12) 0.046 Uiso 1 calc R .
H4B H 0.3675(14) 0.0811(10) 0.0911(12) 0.046 Uiso 1 calc R .
C5 C 0.3892(19) 0.1521(12) 0.3115(15) 0.062(6) Uani 1 d . .
H5A H 0.3904(19) 0.1347(12) 0.3698(15) 0.093 Uiso 1 calc R .
H5B H 0.3292(19) 0.1873(12) 0.3062(15) 0.093 Uiso 1 calc R .
H5C H 0.4648(19) 0.1719(12) 0.2977(15) 0.093 Uiso 1 calc R .
C6 C 0.4830(15) 0.0255(10) 0.2610(37) 0.068(8) Uani 1 d . .
H6A H 0.4774(15) 0.0079(10) 0.3191(37) 0.102 Uiso 1 calc R .
H6B H 0.5551(15) 0.0515(10) 0.2546(37) 0.102 Uiso 1 calc R .
H6C H 0.4828(15) -0.0129(10) 0.2210(37) 0.102 Uiso 1 calc R .
C7 C 0.1179(24) 0.2275(10) 0.4077(16) 0.070(7) Uani 1 d . .
H7A H 0.2024(24) 0.2285(10) 0.4131(16) 0.105 Uiso 1 calc R .
H7B H 0.0833(24) 0.2560(10) 0.4522(16) 0.105 Uiso 1 calc R .
H7C H 0.0956(24) 0.2453(10) 0.3519(16) 0.105 Uiso 1 calc R .
C8 C 0.1245(21) 0.1025(13) 0.5261(12) 0.059(6) Uani 1 d . .
H8A H 0.2087(21) 0.1085(13) 0.5275(12) 0.088 Uiso 1 calc R .
H8B H 0.1057(21) 0.0538(13) 0.5319(12) 0.088 Uiso 1 calc R .
H8C H 0.0892(21) 0.1281(13) 0.5729(12) 0.088 Uiso 1 calc R .
C9 C -0.0984(17) 0.1263(18) 0.4110(18) 0.093(10) Uani 1 d . .
H9A H -0.1189(17) 0.0779(18) 0.4172(18) 0.140 Uiso 1 calc R .
H9B H -0.1246(17) 0.1429(18) 0.3556(18) 0.140 Uiso 1 calc R .
H9C H -0.1357(17) 0.1529(18) 0.4560(18) 0.140 Uiso 1 calc R .
C11 C 0.2088(16) -0.1255(10) 0.4587(14) 0.044(5) Uani 1 d . .
H11 H 0.1866(16) -0.1669(10) 0.4859(14) 0.052 Uiso 1 calc R .
C12 C 0.2834(21) -0.0797(11) 0.4918(12) 0.053(5) Uani 1 d . .
H12 H 0.3229(21) -0.0820(11) 0.5446(12) 0.064 Uiso 1 calc R .
C13 C 0.2894(16) -0.0267(10) 0.4289(13) 0.041(4) Uani 1 d . .
H13 H 0.3344(16) 0.0139(10) 0.4329(13) 0.049 Uiso 1 calc R .
C21 C -0.1263(14) -0.1158(9) 0.2845(12) 0.041(5) Uani 1 d . .
H21 H -0.1589(14) -0.1594(9) 0.2959(12) 0.049 Uiso 1 calc R .
C22 C -0.1878(13) -0.0588(9) 0.2577(28) 0.054(5) Uani 1 d . .
H22 H -0.2688(13) -0.0564(9) 0.2478(28) 0.064 Uiso 1 calc R .
C23 C -0.1114(12) -0.0077(8) 0.2483(24) 0.044(4) Uani 1 d . .
H23 H -0.1316(12) 0.0378(8) 0.2331(24) 0.052 Uiso 1 calc R .
C31 C 0.0768(17) -0.2806(10) 0.3455(15) 0.047(5) Uani 1 d . .
H31 H 0.1245(17) -0.2966(10) 0.3007(15) 0.057 Uiso 1 calc R .
C32 C 0.0245(19) -0.3190(9) 0.4075(13) 0.050(5) Uani 1 d . .
H32 H 0.0290(19) -0.3673(9) 0.4130(13) 0.060 Uiso 1 calc R .
C33 C -0.0375(16) -0.2741(10) 0.4623(14) 0.049(5) Uani 1 d . .
H33 H -0.0811(16) -0.2877(10) 0.5104(14) 0.059 Uiso 1 calc R .
C41 C 0.2832(14) -0.1862(8) 0.2398(17) 0.037(5) Uani 1 d . .
H41 H 0.3383(14) -0.1750(8) 0.2823(17) 0.044 Uiso 1 calc R .
C42 C 0.3032(18) -0.2216(10) 0.1657(13) 0.047(5) Uani 1 d . .
H42 H 0.3752(18) -0.2391(10) 0.1464(13) 0.056 Uiso 1 calc R .
C43 C 0.1964(18) -0.2267(9) 0.1248(13) 0.046(5) Uani 1 d . .
H43 H 0.1856(18) -0.2499(9) 0.0725(13) 0.056 Uiso 1 calc R .
B1 B 0.0910(17) -0.1451(9) 0.3165(12) 0.029(4) Uani 1 d . .
Cl1 Cl 0.6828(5) 0.1664(3) 0.1971(4) 0.0587(14) Uani 1 d . .
Cl1S Cl 0.6291(8) 0.0157(4) 0.4553(6) 0.099(2) Uani 1 d . .
Cl2S Cl 0.4753(6) 0.1082(5) 0.5510(6) 0.103(3) Uani 1 d . .
C1S C 0.6187(22) 0.0952(15) 0.5105(24) 0.096(11) Uani 1 d . .
H1S1 H 0.6747(22) 0.0956(15) 0.5580(24) 0.115 Uiso 1 calc R .
H1S2 H 0.6389(22) 0.1331(15) 0.4715(24) 0.115 Uiso 1 calc R .

loop_
_atom_type_symbol
_atom_type_description
_atom_type_scat_dispersion_real
_atom_type_scat_dispersion_imag
_atom_type_scat_source
H H 0.0000 0.0000 'International Tables Vol C Tables 4.2.6.8 and 6.1.1.4'
C C 0.0033 0.0016 'International Tables Vol C Tables 4.2.6.8 and 6.1.1.4'
N N 0.0061 0.0033 'International Tables Vol C Tables 4.2.6.8 and 6.1.1.4'
O O 0.0106 0.0060 'International Tables Vol C Tables 4.2.6.8 and 6.1.1.4'
B B 0.0013 0.0007 'International Tables Vol C Tables 4.2.6.8 and 6.1.1.4'
P P 0.1023 0.0942 'International Tables Vol C Tables 4.2.6.8 and 6.1.1.4'
Cl Cl 0.1484 0.1585 'International Tables Vol C Tables 4.2.6.8 and 6.1.1.4'
Si Si 0.0817 0.0704 'International Tables Vol C Tables 4.2.6.8 and 6.1.1.4'
Re Re -1.0185 7.2310 'International Tables Vol C Tables 4.2.6.8 and 6.1.1.4'

loop_
_geom_angle_atom_site_label_1
_geom_angle_atom_site_label_2
_geom_angle_atom_site_label_3
_geom_angle
_geom_angle_site_symmetry_1
_geom_angle_site_symmetry_3
_geom_angle_publ_flag
O1 Re1 O2 174.3(6) . . ?
O1 Re1 N2 96.9(7) . . ?
O2 Re1 N2 88.8(7) . . ?
O1 Re1 N1 96.3(5) . . ?
O2 Re1 N1 84.8(6) . . ?
N2 Re1 N1 82.8(7) . . ?
O1 Re1 P1 90.0(5) . . ?
O2 Re1 P1 88.7(4) . . ?
N2 Re1 P1 97.9(6) . . ?
N1 Re1 P1 173.5(5) . . ?
O1 Re1 P2 84.7(5) . . ?
O2 Re1 P2 89.7(4) . . ?
N2 Re1 P2 178.3(7) . . ?
N1 Re1 P2 96.3(4) . . ?
P1 Re1 P2 82.8(2) . . ?
C2 P1 C1 107.2(9) . . ?
C2 P1 C3 106.6(11) . . ?
C1 P1 C3 103.0(9) . . ?
C2 P1 Re1 110.8(7) . . ?
C1 P1 Re1 119.7(7) . . ?
C3 P1 Re1 108.6(7) . . ?
C4 P2 C5 106.6(11) . . ?
C4 P2 C6 114.1(18) . . ?
C5 P2 C6 100.1(16) . . ?
C4 P2 Re1 104.3(6) . . ?
C5 P2 Re1 118.9(7) . . ?
C6 P2 Re1 113.2(7) . . ?
O2 Si1 C9 105.4(10) . . ?
O2 Si1 C7 108.5(10) . . ?
C9 Si1 C7 114.4(14) . . ?
O2 Si1 C8 109.6(9) . . ?
C9 Si1 C8 112.1(12) . . ?
C7 Si1 C8 106.7(11) . . ?
Si1 O2 Re1 171.4(9) . . ?
N11 N1 C13 105.5(16) . . ?
N11 N1 Re1 127.1(12) . . ?
C13 N1 Re1 126.5(12) . . ?
C23 N2 N21 105.5(12) . . ?
C23 N2 Re1 131.7(12) . . ?
N21 N2 Re1 122.8(10) . . ?
C33 N3 N31 106.4(16) . . ?
C43 N4 N41 103.9(15) . . ?
N1 N11 C11 110.2(16) . . ?
N1 N11 B1 120.5(14) . . ?
C11 N11 B1 129.0(15) . . ?
C21 N21 N2 106.1(14) . . ?
C21 N21 B1 129.3(15) . . ?
N2 N21 B1 124.4(13) . . ?
N3 N31 C31 110.3(15) . . ?
N3 N31 B1 121.8(14) . . ?
C31 N31 B1 127.4(15) . . ?
N4 N41 C41 110.8(17) . . ?
N4 N41 B1 121.0(13) . . ?
C41 N41 B1 126.2(19) . . ?
C4 C3 P1 111.0(12) . . ?
C3 C4 P2 111.8(13) . . ?
C12 C11 N11 111.4(18) . . ?
C11 C12 C13 104.0(17) . . ?
N1 C13 C12 108.8(17) . . ?
N21 C21 C22 109.6(15) . . ?
C23 C22 C21 107.1(15) . . ?
C22 C23 N2 111.4(15) . . ?
C32 C31 N31 105.5(18) . . ?
C31 C32 C33 108.4(16) . . ?
N3 C33 C32 109.4(18) . . ?
C42 C41 N41 106.0(20) . . ?
C43 C42 C41 106.2(16) . . ?
N4 C43 C42 113.2(17) . . ?
N21 B1 N41 113.4(15) . . ?
N21 B1 N11 108.6(14) . . ?
N41 B1 N11 110.8(14) . . ?
N21 B1 N31 109.8(14) . . ?
N41 B1 N31 106.2(13) . . ?
N11 B1 N31 107.9(14) . . ?
Cl2S C1S Cl1S 111.1(14) . . ?

loop_
_geom_bond_atom_site_label_1
_geom_bond_atom_site_label_2
_geom_bond_distance
_geom_bond_site_symmetry_2
_geom_bond_publ_flag
Re1 O1 1.620(14) . ?
Re1 O2 1.968(13) . ?
Re1 N2 2.172(13) . ?
Re1 N1 2.21(2) . ?
Re1 P1 2.379(5) . ?
Re1 P2 2.424(4) . ?
P1 C2 1.78(2) . ?
P1 C1 1.80(2) . ?
P1 C3 1.83(2) . ?
P2 C4 1.77(2) . ?
P2 C5 1.78(2) . ?
P2 C6 1.81(2) . ?
Si1 O2 1.646(14) . ?
Si1 C9 1.86(2) . ?
Si1 C7 1.85(2) . ?
Si1 C8 1.90(2) . ?
N1 N11 1.32(2) . ?
N1 C13 1.38(3) . ?
N2 C23 1.35(2) . ?
N2 N21 1.41(2) . ?
N3 C33 1.31(2) . ?
N3 N31 1.37(2) . ?
N4 C43 1.33(2) . ?
N4 N41 1.36(2) . ?
N11 C11 1.33(2) . ?
N11 B1 1.54(2) . ?
N21 C21 1.35(2) . ?
N21 B1 1.50(2) . ?
N31 C31 1.38(2) . ?
N31 B1 1.56(2) . ?
N41 C41 1.40(2) . ?
N41 B1 1.52(2) . ?
C3 C4 1.54(2) . ?
C11 C12 1.32(3) . ?
C12 C13 1.41(3) . ?
C21 C22 1.36(3) . ?
C22 C23 1.31(2) . ?
C31 C32 1.34(3) . ?
C32 C33 1.40(3) . ?
C41 C42 1.35(3) . ?
C42 C43 1.37(3) . ?
Cl1S C1S 1.75(3) . ?
Cl2S C1S 1.76(3) . ?
